data_2007029
loop_
_publ_author_name
'Matos Beja, A.'
'Paix\~ao, J. A.'
'Ramos Silva, M.'
'Alte da Veiga, L.'
'Gonsalves, A. M. A. D'A. Rocha'
'Pereira, M. M.'
'Serra, M. Elisa Silva'

_publ_section_title
;
 (2<i>R</i>,3<i>R</i>)-2,3-Dibenzyloxy-1,4-bis(diphenylphosphino)butane
;
_journal_issue 2
_journal_name_full 'Acta Crystallographica Section C'
_journal_page_first 264
_journal_page_last 266
_journal_paper_doi 10.1107/S0108270197014248
_journal_volume 54
_journal_year 1998
_chemical_formula_moiety 'C42 H40 O2 P2'
_chemical_formula_sum 'C42 H40 O2 P2'
_chemical_formula_weight 638.68
_chemical_name_systematic
;
  (2R,3R)-2,3-dibenzyloxy-1,4-bis(diphenylphosphino)butane
;
_space_group_IT_number 19
_symmetry_cell_setting orthorhombic
_symmetry_space_group_name_Hall 'P 2ac 2ab'
_symmetry_space_group_name_H-M 'P 21 21 21'
_audit_creation_method SHELXL-97
_cell_angle_alpha 90.00
_cell_angle_beta 90.00
_cell_angle_gamma 90.00
_cell_formula_units_Z 4
_cell_length_a 9.545(2)
_cell_length_b 16.271(4)
_cell_length_c 22.797(3)
_cell_measurement_reflns_used 25
_cell_measurement_temperature 293(2)
_cell_measurement_theta_max 16.18
_cell_measurement_theta_min 9.11
_cell_volume 3540.5(12)
_computing_cell_refinement 'CAD-4 Software'
_computing_data_collection 'CAD-4 Software (Enraf-Nonius, 1989)'
_computing_data_reduction 'SDP-Plus (Frenz, 1985)'
_computing_molecular_graphics 'ORTEPII (Johnson, 1976)'
_computing_publication_material SHELXL97
_computing_structure_refinement 'SHELXL97 (Sheldrick, 1997)'
_computing_structure_solution 'SHELXS97 (Sheldrick, 1990)'
_diffrn_ambient_temperature 293(2)
_diffrn_measurement_device_type CAD-4
_diffrn_measurement_method 'profile data from \w-2\q scans'
_diffrn_radiation_monochromator graphite
_diffrn_radiation_source 'fine-focus sealed tube'
_diffrn_radiation_type MoK\a
_diffrn_radiation_wavelength 0.71073
_diffrn_reflns_av_R_equivalents 0.0204
_diffrn_reflns_av_sigmaI/netI 0.0734
_diffrn_reflns_limit_h_max 12
_diffrn_reflns_limit_h_min -12
_diffrn_reflns_limit_k_max 21
_diffrn_reflns_limit_k_min -15
_diffrn_reflns_limit_l_max 27
_diffrn_reflns_limit_l_min -27
_diffrn_reflns_number 9702
_diffrn_reflns_theta_full 27.41
_diffrn_reflns_theta_max 27.41
_diffrn_reflns_theta_min 3.05
_diffrn_standards_decay_% 2
_diffrn_standards_interval_time 360
_diffrn_standards_number 3
_exptl_absorpt_coefficient_mu 0.157
_exptl_absorpt_correction_type none
_exptl_crystal_colour transparent
_exptl_crystal_density_diffrn 1.198
_exptl_crystal_density_method 'not measured'
_exptl_crystal_description 'truncated pyramid'
_exptl_crystal_F_000 1352
_exptl_crystal_size_max 0.56
_exptl_crystal_size_mid 0.44
_exptl_crystal_size_min 0.22
_refine_diff_density_max 0.144
_refine_diff_density_min -0.168
_refine_ls_abs_structure_details 'Flack (1983)'
_refine_ls_abs_structure_Flack -0.16(9)
_refine_ls_extinction_method none
_refine_ls_goodness_of_fit_ref 1.016
_refine_ls_hydrogen_treatment constr
_refine_ls_matrix_type full
_refine_ls_number_parameters 415
_refine_ls_number_reflns 6312
_refine_ls_number_restraints 0
_refine_ls_restrained_S_all 1.016
_refine_ls_R_factor_all 0.1191
_refine_ls_R_factor_gt 0.0363
_refine_ls_shift/su_max 0.001
_refine_ls_shift/su_mean 0.000
_refine_ls_structure_factor_coef Fsqd
_refine_ls_weighting_details 'w = 1/[\s^2^(Fo^2^)+(0.0346P)^2^+0.6727P] where P=(Fo^2^+2Fc^2^)/3'
_refine_ls_weighting_scheme calc
_refine_ls_wR_factor_obs .0741
_refine_ls_wR_factor_ref 0.0923
_reflns_number_gt 3793
_reflns_number_total 6312
_reflns_threshold_expression I>2\s(I)
_cod_data_source_file na1325.cif
_cod_data_source_block diopbz
_cod_depositor_comments
;
The following automatic conversions were performed:

'_refine_ls_weighting_scheme' value 'calc w =
1/[\s^2^(Fo^2^)+(0.0346P)^2^+0.6727P] where P=(Fo^2^+2Fc^2^)/3' was
changed to 'calc'. New tag '_refine_ls_weighting_details' was
created. The value of the new tag was set to 'w =
1/[\s^2^(Fo^2^)+(0.0346P)^2^+0.6727P] where P=(Fo^2^+2Fc^2^)/3'.

Automatic conversion script
Id: cif_fix_values 3143 2015-03-26 13:38:13Z robertas 
;
_cod_database_code 2007029

loop_
_symmetry_equiv_pos_as_xyz
'x, y, z'
'-x+1/2, -y, z+1/2'
'-x, y+1/2, -z+1/2'
'x+1/2, -y+1/2, -z'

loop_
_atom_site_label
_atom_site_fract_x
_atom_site_fract_y
_atom_site_fract_z
_atom_site_U_iso_or_equiv
_atom_site_adp_type
_atom_site_calc_flag
_atom_site_refinement_flags
_atom_site_occupancy
_atom_site_disorder_assembly
_atom_site_disorder_group
_atom_site_type_symbol
P1 .08615(8) .59740(5) .44117(3) .0522(2) Uani d . 1 . . P
P2 .34649(9) .53118(5) .17778(3) .0530(2) Uani d . 1 . . P
O1 .27914(19) .46123(11) .37729(8) .0519(5) Uani d . 1 . . O
O2 .06391(19) .52025(11) .25202(9) .0545(5) Uani d . 1 . . O
C1 .1573(3) .58659(16) .36621(11) .0490(7) Uani d . 1 . . C
H1A .0980 .6170 .3393 .059 Uiso calc R 1 . . H
H1B .2499 .6111 .3650 .059 Uiso calc R 1 . . H
C2 .1674(3) .49796(15) .34536(11) .0455(7) Uani d . 1 . . C
H2 .0802 .4696 .3556 .055 Uiso calc R 1 . . H
C3 .1892(3) .49087(16) .27903(12) .0468(7) Uani d . 1 . . C
H3 .2022 .4329 .2688 .056 Uiso calc R 1 . . H
C4 .3150(3) .53961(17) .25738(12) .0507(7) Uani d . 1 . . C
H4A .3979 .5207 .2780 .061 Uiso calc R 1 . . H
H4B .3013 .5971 .2672 .061 Uiso calc R 1 . . H
C5 .2755(4) .37448(19) .38004(17) .0915(13) Uani d . 1 . . C
H5A .3179 .3517 .3450 .110 Uiso calc R 1 . . H
H5B .1790 .3559 .3818 .110 Uiso calc R 1 . . H
C6 -.0050(3) .46144(19) .21497(14) .0630(9) Uani d . 1 . . C
H6A .0601 .4438 .1848 .076 Uiso calc R 1 . . H
H6B -.0831 .4882 .1956 .076 Uiso calc R 1 . . H
C7 .0594(3) .70870(18) .44423(12) .0512(7) Uani d . 1 . . C
C8 -.0435(4) .7421(2) .47973(15) .0715(10) Uani d . 1 . . C
H8 -.1053 .7075 .4993 .086 Uiso calc R 1 . . H
C9 -.0556(4) .8262(2) .48649(17) .0832(11) Uani d . 1 . . C
H9 -.1260 .8475 .5102 .100 Uiso calc R 1 . . H
C10 .0345(4) .8780(2) .45885(18) .0779(11) Uani d . 1 . . C
H10 .0260 .9345 .4639 .094 Uiso calc R 1 . . H
C11 .1365(4) .8473(2) .42400(16) .0784(10) Uani d . 1 . . C
H11 .1977 .8828 .4049 .094 Uiso calc R 1 . . H
C12 .1502(4) .76307(19) .41660(14) .0672(9) Uani d . 1 . . C
H12 .2212 .7427 .3928 .081 Uiso calc R 1 . . H
C13 -.0928(3) .56017(18) .42853(14) .0577(8) Uani d . 1 . . C
C14 -.1370(4) .4915(2) .45833(15) .0835(11) Uani d . 1 . . C
H14 -.0773 .4659 .4849 .100 Uiso calc R 1 . . H
C15 -.2730(6) .4596(3) .4488(2) .1155(19) Uani d . 1 . . C
H15 -.3039 .4134 .4690 .139 Uiso calc R 1 . . H
C16 -.3571(6) .4980(4) .4095(3) .127(2) Uani d . 1 . . C
H16 -.4466 .4772 .4031 .153 Uiso calc R 1 . . H
C17 -.3167(4) .5646(3) .3795(2) .1067(16) Uani d . 1 . . C
H17 -.3766 .5892 .3526 .128 Uiso calc R 1 . . H
C18 -.1842(3) .5961(2) .38924(17) .0777(10) Uani d . 1 . . C
H18 -.1559 .6427 .3688 .093 Uiso calc R 1 . . H
C19 .5213(3) .57807(18) .17242(13) .0530(8) Uani d . 1 . . C
C20 .5709(4) .6347(2) .21179(14) .0729(9) Uani d . 1 . . C
H20 .5148 .6503 .2432 .087 Uiso calc R 1 . . H
C21 .7037(4) .6694(2) .20565(16) .0832(11) Uani d . 1 . . C
H21 .7361 .7072 .2331 .100 Uiso calc R 1 . . H
C22 .7858(4) .6475(3) .15926(17) .0804(11) Uani d . 1 . . C
H22 .8748 .6701 .1550 .096 Uiso calc R 1 . . H
C23 .7368(4) .5921(2) .11886(17) .0789(10) Uani d . 1 . . C
H23 .7924 .5773 .0871 .095 Uiso calc R 1 . . H
C24 .6056(4) .55851(19) .12518(14) .0690(9) Uani d . 1 . . C
H24 .5728 .5218 .0971 .083 Uiso calc R 1 . . H
C25 .3988(3) .42344(16) .17016(12) .0496(7) Uani d . 1 . . C
C26 .5050(3) .3876(2) .20278(14) .0648(9) Uani d . 1 . . C
H26 .5480 .4177 .2324 .078 Uiso calc R 1 . . H
C27 .5483(4) .3080(2) .19207(17) .0772(10) Uani d . 1 . . C
H27 .6206 .2853 .2141 .093 Uiso calc R 1 . . H
C28 .4856(4) .2630(2) .14966(19) .0804(11) Uani d . 1 . . C
H28 .5147 .2093 .1428 .096 Uiso calc R 1 . . H
C29 .3801(4) .2958(2) .11687(17) .0786(11) Uani d . 1 . . C
H29 .3371 .2646 .0878 .094 Uiso calc R 1 . . H
C30 .3368(4) .37640(19) .12719(13) .0643(8) Uani d . 1 . . C
H30 .2650 .3987 .1047 .077 Uiso calc R 1 . . H
C31 -.0582(3) .38735(18) .24666(14) .0541(8) Uani d . 1 . . C
C32 -.0140(4) .3095(2) .23061(16) .0711(10) Uani d . 1 . . C
H32 .0499 .3032 .2001 .085 Uiso calc R 1 . . H
C33 -.0645(5) .2411(2) .2598(2) .0840(12) Uani d . 1 . . C
H33 -.0356 .1889 .2483 .101 Uiso calc R 1 . . H
C34 -.1555(5) .2496(3) .30470(19) .0938(13) Uani d . 1 . . C
H34 -.1885 .2033 .3243 .113 Uiso calc R 1 . . H
C35 -.1994(4) .3263(3) .32158(18) .0932(12) Uani d . 1 . . C
H35 -.2611 .3321 .3529 .112 Uiso calc R 1 . . H
C36 -.1522(4) .3944(2) .29220(15) .0730(9) Uani d . 1 . . C
H36 -.1841 .4462 .3032 .088 Uiso calc R 1 . . H
C37 .3527(3) .34487(18) .43277(14) .0601(8) Uani d . 1 . . C
C38 .3342(4) .3807(2) .48647(17) .0771(10) Uani d . 1 . . C
H38 .2749 .4257 .4903 .092 Uiso calc R 1 . . H
C39 .4029(5) .3505(3) .53477(17) .0995(13) Uani d . 1 . . C
H39 .3901 .3753 .5711 .119 Uiso calc R 1 . . H
C40 .4893(6) .2848(3) .5300(3) .1212(19) Uani d . 1 . . C
H40 .5339 .2640 .5631 .145 Uiso calc R 1 . . H
C41 .5107(5) .2496(3) .4771(3) .1149(17) Uani d . 1 . . C
H41 .5713 .2051 .4735 .138 Uiso calc R 1 . . H
C42 .4418(4) .2801(2) .42821(18) .0797(11) Uani d . 1 . . C
H42 .4567 .2558 .3918 .096 Uiso calc R 1 . . H

loop_
_atom_site_aniso_label
_atom_site_aniso_U_11
_atom_site_aniso_U_22
_atom_site_aniso_U_33
_atom_site_aniso_U_12
_atom_site_aniso_U_13
_atom_site_aniso_U_23
P1 .0535(5) .0559(5) .0471(4) .0021(4) -.0004(4) .0000(4)
P2 .0598(5) .0506(5) .0487(4) .0020(4) -.0016(4) .0006(4)
O1 .0495(11) .0447(11) .0616(13) .0016(10) -.0070(10) .0057(10)
O2 .0524(12) .0436(11) .0675(12) .0030(10) -.0140(11) -.0001(10)
C1 .0473(16) .0494(17) .0504(16) -.0007(15) .0073(14) -.0003(14)
C2 .0402(16) .0428(16) .0535(17) -.0068(13) -.0021(14) .0009(13)
C3 .0448(18) .0418(16) .0539(17) .0026(13) -.0073(14) -.0009(13)
C4 .0476(17) .0481(16) .0565(17) -.0015(14) .0056(14) -.0057(14)
C5 .126(3) .050(2) .099(3) .005(2) -.044(3) .006(2)
C6 .059(2) .062(2) .068(2) -.0005(18) -.0185(17) -.0007(18)
C7 .0507(18) .0596(19) .0432(16) .0001(16) -.0044(16) -.0073(16)
C8 .072(2) .072(2) .071(2) -.0036(19) .0141(19) -.0131(19)
C9 .081(3) .078(3) .091(3) .009(2) .010(2) -.029(2)
C10 .093(3) .053(2) .089(3) .002(2) -.018(2) -.020(2)
C11 .085(3) .064(2) .086(3) -.007(2) .003(2) -.009(2)
C12 .068(2) .059(2) .075(2) -.0011(19) .008(2) -.0101(17)
C13 .059(2) .0517(18) .063(2) -.0090(17) .0167(18) -.0094(15)
C14 .104(3) .081(3) .065(2) -.022(2) .025(2) -.009(2)
C15 .144(5) .099(4) .104(4) -.074(4) .060(3) -.032(3)
C16 .082(4) .131(5) .169(6) -.035(3) .048(4) -.070(4)
C17 .059(3) .089(3) .172(5) .002(2) -.009(3) -.042(3)
C18 .055(2) .061(2) .117(3) .0022(19) -.003(2) -.017(2)
C19 .066(2) .0461(18) .0467(17) -.0023(15) .0052(16) .0055(15)
C20 .081(3) .076(2) .062(2) -.015(2) .016(2) -.0052(18)
C21 .091(3) .093(3) .065(2) -.032(2) .000(2) .000(2)
C22 .064(2) .096(3) .081(3) -.014(2) .006(2) .026(2)
C23 .077(3) .085(3) .075(3) .000(2) .018(2) .005(2)
C24 .086(3) .063(2) .057(2) -.0054(19) .0125(19) -.0042(16)
C25 .0584(19) .0477(17) .0427(16) -.0045(15) .0033(15) -.0025(14)
C26 .072(2) .059(2) .064(2) -.0016(18) -.0092(18) -.0027(17)
C27 .077(3) .059(2) .095(3) .010(2) -.002(2) .007(2)
C28 .085(3) .049(2) .106(3) .003(2) .018(3) -.010(2)
C29 .085(3) .066(2) .085(3) -.014(2) .011(2) -.027(2)
C30 .065(2) .067(2) .0602(19) -.0024(18) .0009(18) -.0130(17)
C31 .0494(19) .052(2) .0609(19) -.0067(16) -.0173(16) -.0048(16)
C32 .073(2) .073(3) .068(2) .005(2) -.0211(19) -.017(2)
C33 .108(3) .058(2) .087(3) .002(2) -.041(3) -.009(2)
C34 .125(4) .071(3) .086(3) -.040(3) -.033(3) .006(2)
C35 .099(3) .100(3) .081(3) -.044(3) .010(2) -.012(3)
C36 .067(2) .063(2) .089(2) -.010(2) .005(2) -.021(2)
C37 .062(2) .0459(17) .072(2) -.0082(17) -.0190(18) .0084(17)
C38 .067(2) .083(3) .081(3) -.004(2) -.005(2) .007(2)
C39 .129(4) .105(3) .065(2) -.026(3) -.008(3) .012(2)
C40 .154(5) .088(4) .121(4) -.013(3) -.072(4) .031(3)
C41 .117(4) .070(3) .157(5) .010(3) -.062(4) .001(3)
C42 .091(3) .052(2) .097(3) .003(2) -.025(2) -.0047(19)

loop_
_atom_type_symbol
_atom_type_description
_atom_type_scat_dispersion_real
_atom_type_scat_dispersion_imag
_atom_type_scat_source
P P 0.1023 0.0942 'International Tables Vol C Tables 4.2.6.8 and 6.1.1.4'
O O 0.0106 0.0060 'International Tables Vol C Tables 4.2.6.8 and 6.1.1.4'
C C 0.0033 0.0016 'International Tables Vol C Tables 4.2.6.8 and 6.1.1.4'
H H 0.0000 0.0000 'International Tables Vol C Tables 4.2.6.8 and 6.1.1.4'

loop_
_geom_angle_atom_site_label_1
_geom_angle_atom_site_label_2
_geom_angle_atom_site_label_3
_geom_angle
C7 P1 C13 101.71(14)
C7 P1 C1 100.40(13)
C13 P1 C1 99.52(13)
C25 P2 C19 98.26(13)
C25 P2 C4 102.06(13)
C19 P2 C4 100.49(13)
C5 O1 C2 115.1(2)
C3 O2 C6 114.5(2)
C2 C1 P1 113.74(18)
C2 C1 H1A 108.8
P1 C1 H1A 108.8
C2 C1 H1B 108.8
P1 C1 H1B 108.8
H1A C1 H1B 107.7
O1 C2 C1 106.6(2)
O1 C2 C3 111.8(2)
C1 C2 C3 112.9(2)
O1 C2 H2 108.5
C1 C2 H2 108.5
C3 C2 H2 108.5
O2 C3 C4 110.3(2)
O2 C3 C2 106.7(2)
C4 C3 C2 112.9(2)
O2 C3 H3 109.0
C4 C3 H3 109.0
C2 C3 H3 109.0
C3 C4 P2 114.13(19)
C3 C4 H4A 108.7
P2 C4 H4A 108.7
C3 C4 H4B 108.7
P2 C4 H4B 108.7
H4A C4 H4B 107.6
O1 C5 C37 110.3(3)
O1 C5 H5A 109.6
C37 C5 H5A 109.6
O1 C5 H5B 109.6
C37 C5 H5B 109.6
H5A C5 H5B 108.1
O2 C6 C31 114.1(2)
O2 C6 H6A 108.7
C31 C6 H6A 108.7
O2 C6 H6B 108.7
C31 C6 H6B 108.7
H6A C6 H6B 107.6
C8 C7 C12 117.2(3)
C8 C7 P1 120.6(3)
C12 C7 P1 121.7(2)
C9 C8 C7 120.9(4)
C9 C8 H8 119.6
C7 C8 H8 119.6
C10 C9 C8 120.6(4)
C10 C9 H9 119.7
C8 C9 H9 119.7
C11 C10 C9 119.9(3)
C11 C10 H10 120.0
C9 C10 H10 120.0
C10 C11 C12 120.3(4)
C10 C11 H11 119.9
C12 C11 H11 119.9
C11 C12 C7 121.0(3)
C11 C12 H12 119.5
C7 C12 H12 119.5
C14 C13 C18 118.1(3)
C14 C13 P1 118.5(3)
C18 C13 P1 123.4(2)
C13 C14 C15 120.3(4)
C13 C14 H14 119.9
C15 C14 H14 119.9
C16 C15 C14 118.4(5)
C16 C15 H15 120.8
C14 C15 H15 120.8
C17 C16 C15 122.7(5)
C17 C16 H16 118.7
C15 C16 H16 118.7
C16 C17 C18 118.8(5)
C16 C17 H17 120.6
C18 C17 H17 120.6
C13 C18 C17 121.7(4)
C13 C18 H18 119.2
C17 C18 H18 119.2
C20 C19 C24 117.7(3)
C20 C19 P2 123.3(2)
C24 C19 P2 119.0(2)
C19 C20 C21 121.3(3)
C19 C20 H20 119.3
C21 C20 H20 119.3
C22 C21 C20 119.7(4)
C22 C21 H21 120.2
C20 C21 H21 120.2
C21 C22 C23 119.7(3)
C21 C22 H22 120.1
C23 C22 H22 120.1
C22 C23 C24 120.2(3)
C22 C23 H23 119.9
C24 C23 H23 119.9
C23 C24 C19 121.4(3)
C23 C24 H24 119.3
C19 C24 H24 119.3
C30 C25 C26 117.5(3)
C30 C25 P2 118.9(2)
C26 C25 P2 123.4(2)
C27 C26 C25 121.2(3)
C27 C26 H26 119.4
C25 C26 H26 119.4
C28 C27 C26 120.1(4)
C28 C27 H27 119.9
C26 C27 H27 119.9
C27 C28 C29 120.4(3)
C27 C28 H28 119.8
C29 C28 H28 119.8
C28 C29 C30 119.6(3)
C28 C29 H29 120.2
C30 C29 H29 120.2
C25 C30 C29 121.0(3)
C25 C30 H30 119.5
C29 C30 H30 119.5
C36 C31 C32 118.3(3)
C36 C31 C6 121.2(3)
C32 C31 C6 120.4(3)
C33 C32 C31 120.2(3)
C33 C32 H32 119.9
C31 C32 H32 119.9
C34 C33 C32 120.4(4)
C34 C33 H33 119.8
C32 C33 H33 119.8
C33 C34 C35 120.2(4)
C33 C34 H34 119.9
C35 C34 H34 119.9
C36 C35 C34 119.9(4)
C36 C35 H35 120.1
C34 C35 H35 120.1
C35 C36 C31 121.0(3)
C35 C36 H36 119.5
C31 C36 H36 119.5
C42 C37 C38 118.7(3)
C42 C37 C5 119.9(3)
C38 C37 C5 121.4(3)
C37 C38 C39 120.3(4)
C37 C38 H38 119.9
C39 C38 H38 119.9
C40 C39 C38 120.6(4)
C40 C39 H39 119.7
C38 C39 H39 119.7
C41 C40 C39 119.9(4)
C41 C40 H40 120.0
C39 C40 H40 120.0
C40 C41 C42 119.6(4)
C40 C41 H41 120.2
C42 C41 H41 120.2
C37 C42 C41 120.9(4)
C37 C42 H42 119.5
C41 C42 H42 119.5

loop_
_geom_bond_atom_site_label_1
_geom_bond_atom_site_label_2
_geom_bond_site_symmetry_2
_geom_bond_distance
_geom_bond_publ_flag
P1 C7 . 1.830(3) yes
P1 C13 . 1.835(3) yes
P1 C1 . 1.847(3) yes
P2 C25 . 1.831(3) yes
P2 C19 . 1.839(3) yes
P2 C4 . 1.844(3) yes
O1 C5 . 1.413(3) yes
O1 C2 . 1.423(3) yes
O2 C3 . 1.428(3) yes
O2 C6 . 1.436(3) yes
C1 C2 . 1.522(3) yes
C1 H1A . .9700 ?
C1 H1B . .9700 ?
C2 C3 . 1.531(4) yes
C2 H2 . .9800 ?
C3 C4 . 1.521(4) yes
C3 H3 . .9800 ?
C4 H4A . .9700 ?
C4 H4B . .9700 ?
C5 C37 . 1.490(4) ?
C5 H5A . .9700 ?
C5 H5B . .9700 ?
C6 C31 . 1.494(4) ?
C6 H6A . .9700 ?
C6 H6B . .9700 ?
C7 C8 . 1.384(4) ?
C7 C12 . 1.389(4) ?
C8 C9 . 1.382(5) ?
C8 H8 . .9300 ?
C9 C10 . 1.359(5) ?
C9 H9 . .9300 ?
C10 C11 . 1.352(5) ?
C10 H10 . .9300 ?
C11 H11 . .9300 ?
C12 C11 . 1.387(4) ?
C12 H12 . .9300 ?
C13 C14 . 1.374(4) ?
C13 C18 . 1.380(4) ?
C14 C15 . 1.414(6) ?
C14 H14 . .9300 ?
C15 C16 . 1.356(7) ?
C15 H15 . .9300 ?
C16 C17 . 1.337(6) ?
C16 H16 . .9300 ?
C17 C18 . 1.383(5) ?
C17 H17 . .9300 ?
C18 H18 . .9300 ?
C19 C20 . 1.371(4) ?
C19 C24 . 1.381(4) ?
C20 C21 . 1.395(5) ?
C20 H20 . .9300 ?
C21 C22 . 1.364(5) ?
C21 H21 . .9300 ?
C22 C23 . 1.371(5) ?
C22 H22 . .9300 ?
C23 C24 . 1.374(5) ?
C23 H23 . .9300 ?
C24 H24 . .9300 ?
C25 C30 . 1.377(4) ?
C25 C26 . 1.386(4) ?
C26 C27 . 1.381(4) ?
C26 H26 . .9300 ?
C27 C28 . 1.352(5) ?
C27 H27 . .9300 ?
C28 C29 . 1.363(5) ?
C28 H28 . .9300 ?
C29 C30 . 1.394(4) ?
C29 H29 . .9300 ?
C30 H30 . .9300 ?
C31 C36 . 1.377(4) ?
C31 C32 . 1.384(4) ?
C32 C33 . 1.383(5) ?
C32 H32 . .9300 ?
C33 C34 . 1.350(6) ?
C33 H33 . .9300 ?
C34 C35 . 1.371(5) ?
C34 H34 . .9300 ?
C35 C36 . 1.371(5) ?
C35 H35 . .9300 ?
C36 H36 . .9300 ?
C37 C42 . 1.359(4) ?
C37 C38 . 1.367(4) ?
C38 C39 . 1.373(5) ?
C38 H38 . .9300 ?
C39 C40 . 1.354(6) ?
C39 H39 . .9300 ?
C40 C41 . 1.351(6) ?
C40 H40 . .9300 ?
C41 C42 . 1.386(6) ?
C41 H41 . .9300 ?
C42 H42 . .9300 ?

loop_
_geom_torsion_atom_site_label_1
_geom_torsion_atom_site_label_2
_geom_torsion_atom_site_label_3
_geom_torsion_atom_site_label_4
_geom_torsion
_geom_torsion_publ_flag
C7 P1 C1 C2 -169.7(2) ?
C13 P1 C1 C2 -65.8(2) ?
C5 O1 C2 C1 159.0(3) ?
C5 O1 C2 C3 -77.2(3) ?
P1 C1 C2 O1 -71.9(3) ?
P1 C1 C2 C3 164.98(19) ?
C6 O2 C3 C4 116.0(3) ?
C6 O2 C3 C2 -121.1(2) ?
O1 C2 C3 O2 172.96(19) yes
C1 C2 C3 O2 -66.8(3) ?
O1 C2 C3 C4 -65.8(3) ?
C1 C2 C3 C4 54.4(3) ?
O2 C3 C4 P2 -61.8(3) ?
C2 C3 C4 P2 179.04(19) ?
C25 P2 C4 C3 -67.7(2) ?
C19 P2 C4 C3 -168.59(19) ?
C2 O1 C5 C37 -155.4(3) ?
C3 O2 C6 C31 64.1(3) ?
C13 P1 C7 C8 49.9(3) ?
C1 P1 C7 C8 152.0(3) ?
C13 P1 C7 C12 -137.4(3) ?
C1 P1 C7 C12 -35.3(3) ?
C12 C7 C8 C9 0.8(5) ?
P1 C7 C8 C9 173.9(3) ?
C7 C8 C9 C10 -0.7(6) ?
C8 C9 C10 C11 0.5(6) ?
C9 C10 C11 C12 -0.4(5) ?
C7 C12 C11 C10 0.5(5) ?
C8 C7 C12 C11 -0.7(5) ?
P1 C7 C12 C11 -173.7(3) ?
C7 P1 C13 C14 -138.7(2) ?
C1 P1 C13 C14 118.5(2) ?
C7 P1 C13 C18 43.4(3) ?
C1 P1 C13 C18 -59.4(3) ?
C18 C13 C14 C15 -0.4(5) ?
P1 C13 C14 C15 -178.5(3) ?
C13 C14 C15 C16 0.5(6) ?
C14 C15 C16 C17 0.0(8) ?
C15 C16 C17 C18 -0.6(7) ?
C14 C13 C18 C17 -0.2(5) ?
P1 C13 C18 C17 177.8(3) ?
C16 C17 C18 C13 0.7(6) ?
C25 P2 C19 C20 -130.1(3) ?
C4 P2 C19 C20 -26.1(3) ?
C25 P2 C19 C24 52.8(3) ?
C4 P2 C19 C24 156.8(2) ?
C24 C19 C20 C21 -2.2(5) ?
P2 C19 C20 C21 -179.3(3) ?
C19 C20 C21 C22 0.8(5) ?
C20 C21 C22 C23 0.5(6) ?
C21 C22 C23 C24 -0.2(5) ?
C22 C23 C24 C19 -1.2(5) ?
C20 C19 C24 C23 2.4(5) ?
P2 C19 C24 C23 179.6(3) ?
C19 P2 C25 C30 -125.5(2) ?
C4 P2 C25 C30 131.8(2) ?
C19 P2 C25 C26 49.8(3) ?
C4 P2 C25 C26 -52.9(3) ?
C30 C25 C26 C27 0.8(5) ?
P2 C25 C26 C27 -174.6(3) ?
C25 C26 C27 C28 -0.9(5) ?
C26 C27 C28 C29 0.4(6) ?
C27 C28 C29 C30 0.1(6) ?
C26 C25 C30 C29 -0.2(4) ?
P2 C25 C30 C29 175.4(2) ?
C28 C29 C30 C25 -0.2(5) ?
O2 C6 C31 C36 58.1(4) ?
O2 C6 C31 C32 -122.1(3) ?
C36 C31 C32 C33 0.4(5) ?
C6 C31 C32 C33 -179.4(3) ?
C31 C32 C33 C34 -1.1(5) ?
C32 C33 C34 C35 0.5(6) ?
C33 C34 C35 C36 0.9(6) ?
C34 C35 C36 C31 -1.6(6) ?
C32 C31 C36 C35 1.0(5) ?
C6 C31 C36 C35 -179.2(3) ?
O1 C5 C37 C42 -135.9(3) ?
O1 C5 C37 C38 45.3(5) ?
C42 C37 C38 C39 -1.1(5) ?
C5 C37 C38 C39 177.8(3) ?
C37 C38 C39 C40 -0.3(6) ?
C38 C39 C40 C41 1.4(8) ?
C39 C40 C41 C42 -1.2(8) ?
C38 C37 C42 C41 1.3(5) ?
C5 C37 C42 C41 -177.6(4) ?
C40 C41 C42 C37 -0.1(7) ?

loop_
_cod_related_entry_id
_cod_related_entry_database
_cod_related_entry_code
1 ChemSpider 21186090
